data_4330074
loop_
_publ_author_name
'Thomas W. Myers'
'Alexandra L. Holmes'
'Louise A. Berben'

_publ_section_title
;
 Redox Routes to Substitution of Aluminum(III): Synthesis and
 Characterization of (IP-)2AlX (IP = \a-iminopyridine, X = Cl, Me, SMe,
 S2CNMe2, C\\tbCPh, N3, SPh, NHPh)
;
_journal_name_full 'Inorganic Chemistry'
_journal_page_first 8997
_journal_page_last 9004
_journal_paper_doi 10.1021/ic301128m
_journal_volume 51
_journal_year 2012
_chemical_formula_sum 'C51 H74 Al N5 O3 S2'
_chemical_formula_weight 896.25
_chemical_name_systematic
; 
 ? 
;
_space_group_IT_number 14
_symmetry_cell_setting monoclinic
_symmetry_space_group_name_Hall '-P 2yn'
_symmetry_space_group_name_H-M 'P 1 21/n 1'
_atom_sites_solution_hydrogens geom
_atom_sites_solution_primary direct
_atom_sites_solution_secondary difmap
_audit_creation_method SHELXL-97
_cell_angle_alpha 90.00
_cell_angle_beta 98.6730(10)
_cell_angle_gamma 90.00
_cell_formula_units_Z 4
_cell_length_a 9.4624(2)
_cell_length_b 18.9099(5)
_cell_length_c 27.3736(7)
_cell_measurement_reflns_used 90
_cell_measurement_temperature 90(2)
_cell_measurement_theta_max 29.54
_cell_measurement_theta_min 2.84
_cell_volume 4842.0(2)
_computing_cell_refinement 'Bruker Saint'
_computing_data_collection 'Bruker Duo'
_computing_data_reduction 'Bruerk Saint'
_computing_molecular_graphics 'Bruker Shelxtl'
_computing_publication_material 'Bruker Shelxtl'
_computing_structure_refinement 'SHELXL-97 (Sheldrick, 2008)'
_computing_structure_solution 'SHELXS-97 (Sheldrick, 2008)'
_diffrn_ambient_temperature 90(2)
_diffrn_measured_fraction_theta_full 0.949
_diffrn_measured_fraction_theta_max 0.902
_diffrn_measurement_device_type 'CCD area detector'
_diffrn_measurement_method 'phi and omega scans'
_diffrn_radiation_monochromator graphite
_diffrn_radiation_source 'fine-focus sealed tube'
_diffrn_radiation_type CuK\a
_diffrn_radiation_wavelength 1.54178
_diffrn_reflns_av_R_equivalents 0.0441
_diffrn_reflns_av_sigmaI/netI 0.0562
_diffrn_reflns_limit_h_max 9
_diffrn_reflns_limit_h_min -11
_diffrn_reflns_limit_k_max 22
_diffrn_reflns_limit_k_min -22
_diffrn_reflns_limit_l_max 32
_diffrn_reflns_limit_l_min -28
_diffrn_reflns_number 19042
_diffrn_reflns_theta_full 67.00
_diffrn_reflns_theta_max 72.07
_diffrn_reflns_theta_min 2.85
_exptl_absorpt_coefficient_mu 1.534
_exptl_absorpt_correction_T_max 0.8976
_exptl_absorpt_correction_T_min 0.4236
_exptl_absorpt_correction_type numerical
_exptl_absorpt_process_details SADABS
_exptl_crystal_colour green
_exptl_crystal_density_diffrn 1.229
_exptl_crystal_description needle
_exptl_crystal_F_000 1936
_exptl_crystal_size_max 0.68
_exptl_crystal_size_mid 0.11
_exptl_crystal_size_min 0.07
_refine_diff_density_max 0.543
_refine_diff_density_min -0.384
_refine_diff_density_rms 0.062
_refine_ls_extinction_method none
_refine_ls_goodness_of_fit_ref 1.020
_refine_ls_hydrogen_treatment constr
_refine_ls_matrix_type full
_refine_ls_number_parameters 601
_refine_ls_number_reflns 8592
_refine_ls_number_restraints 12
_refine_ls_restrained_S_all 1.026
_refine_ls_R_factor_all 0.0560
_refine_ls_R_factor_gt 0.0481
_refine_ls_shift/su_max 0.001
_refine_ls_shift/su_mean 0.000
_refine_ls_structure_factor_coef Fsqd
_refine_ls_weighting_details 'calc w=1/[\s^2^(Fo^2^)+(0.0784P)^2^+2.3639P] where P=(Fo^2^+2Fc^2^)/3'
_refine_ls_weighting_scheme calc
_refine_ls_wR_factor_gt 0.1285
_refine_ls_wR_factor_ref 0.1353
_reflns_number_gt 7386
_reflns_number_total 8592
_reflns_threshold_expression >2sigma(I)
_cod_data_source_file ic301128m_si_002_4.cif
_cod_data_source_block twm88
_cod_database_code 4330074

loop_
_symmetry_equiv_pos_as_xyz
'x, y, z'
'-x+1/2, y+1/2, -z+1/2'
'-x, -y, -z'
'x-1/2, -y-1/2, z-1/2'

loop_
_atom_site_label
_atom_site_type_symbol
_atom_site_fract_x
_atom_site_fract_y
_atom_site_fract_z
_atom_site_U_iso_or_equiv
_atom_site_adp_type
_atom_site_occupancy
_atom_site_symmetry_multiplicity
_atom_site_calc_flag
_atom_site_refinement_flags
_atom_site_disorder_assembly
_atom_site_disorder_group
Al3 Al 0.02465(5) 0.77229(3) 0.079917(19) 0.01417(14) Uani 1 1 d . A 1
S1 S 0.04907(5) 0.89841(2) 0.106942(17) 0.01826(13) Uani 1 1 d . A 1
S2 S -0.13266(5) 0.84702(3) 0.019216(17) 0.01822(13) Uani 1 1 d . A 1
O1 O 0.7541(2) 0.37968(11) 0.20718(7) 0.0454(5) Uani 1 1 d . B 1
O2 O -0.2352(3) 1.16476(16) 0.15105(10) 0.0351(9) Uani 0.620(6) 1 d P C 1
C49 C 0.4848(11) -0.0548(3) 0.1307(4) 0.060(3) Uani 0.613(7) 1 d PD D 1
H49A H 0.5141 -0.0896 0.1574 0.072 Uiso 0.613(7) 1 calc PR D 1
H49B H 0.4054 -0.0752 0.1073 0.072 Uiso 0.613(7) 1 calc PR D 1
N1 N 0.17356(16) 0.74672(9) 0.13715(6) 0.0154(3) Uani 1 1 d . A 1
N2 N 0.19635(16) 0.78106(8) 0.04628(6) 0.0155(3) Uani 1 1 d . A 1
N3 N -0.04750(16) 0.68570(9) 0.04350(6) 0.0163(3) Uani 1 1 d . A 1
N4 N -0.13217(16) 0.74928(9) 0.11854(6) 0.0162(3) Uani 1 1 d . A 1
N5 N -0.11387(18) 0.98392(9) 0.04415(6) 0.0218(4) Uani 1 1 d . A 1
C1 C 0.3065(2) 0.75822(10) 0.12743(7) 0.0170(4) Uani 1 1 d . A 1
H1A H 0.3869 0.7542 0.1526 0.020 Uiso 1 1 calc R A 1
C2 C 0.3228(2) 0.77642(10) 0.07890(7) 0.0165(4) Uani 1 1 d . A 1
C3 C 0.4554(2) 0.78979(11) 0.06261(7) 0.0197(4) Uani 1 1 d . A 1
H3A H 0.5418 0.7872 0.0853 0.024 Uiso 1 1 calc R A 1
C4 C 0.4588(2) 0.80649(11) 0.01408(8) 0.0212(4) Uani 1 1 d . A 1
H4A H 0.5470 0.8169 0.0030 0.025 Uiso 1 1 calc R A 1
C5 C 0.3295(2) 0.80811(11) -0.01933(7) 0.0212(4) Uani 1 1 d . A 1
H5A H 0.3297 0.8177 -0.0534 0.025 Uiso 1 1 calc R A 1
C6 C 0.2035(2) 0.79565(10) -0.00171(7) 0.0186(4) Uani 1 1 d . A 1
H6A H 0.1169 0.7973 -0.0243 0.022 Uiso 1 1 calc R A 1
C7 C 0.15145(19) 0.73460(11) 0.18727(7) 0.0165(4) Uani 1 1 d . A 1
C8 C 0.0992(2) 0.66808(11) 0.19956(7) 0.0187(4) Uani 1 1 d . A 1
C9 C 0.0530(2) 0.65973(12) 0.24515(8) 0.0239(4) Uani 1 1 d . A 1
H9A H 0.0138 0.6157 0.2531 0.029 Uiso 1 1 calc R A 1
C10 C 0.0634(2) 0.71460(13) 0.27920(8) 0.0274(5) Uani 1 1 d . A 1
H10A H 0.0263 0.7093 0.3094 0.033 Uiso 1 1 calc R A 1
C11 C 0.1282(2) 0.77683(12) 0.26868(7) 0.0233(4) Uani 1 1 d . A 1
H11A H 0.1423 0.8128 0.2931 0.028 Uiso 1 1 calc R A 1
C12 C 0.1738(2) 0.78863(11) 0.22312(7) 0.0186(4) Uani 1 1 d . A 1
C13 C 0.1090(2) 0.60515(11) 0.16598(7) 0.0202(4) Uani 1 1 d . A 1
H13A H 0.0841 0.6213 0.1310 0.024 Uiso 1 1 calc R A 1
C14 C 0.2661(2) 0.57996(12) 0.17408(8) 0.0255(4) Uani 1 1 d . A 1
H14A H 0.3287 0.6195 0.1686 0.038 Uiso 1 1 calc R A 1
H14B H 0.2777 0.5417 0.1508 0.038 Uiso 1 1 calc R A 1
H14C H 0.2917 0.5626 0.2080 0.038 Uiso 1 1 calc R A 1
C15 C 0.0106(2) 0.54366(12) 0.17424(8) 0.0272(5) Uani 1 1 d . A 1
H15A H -0.0889 0.5599 0.1690 0.041 Uiso 1 1 calc R A 1
H15B H 0.0355 0.5261 0.2081 0.041 Uiso 1 1 calc R A 1
H15C H 0.0221 0.5055 0.1509 0.041 Uiso 1 1 calc R A 1
C16 C 0.2507(2) 0.85761(11) 0.21595(7) 0.0201(4) Uani 1 1 d . A 1
H16A H 0.2582 0.8625 0.1800 0.024 Uiso 1 1 calc R A 1
C17 C 0.1735(2) 0.92310(12) 0.23181(8) 0.0274(5) Uani 1 1 d . A 1
H17A H 0.0765 0.9250 0.2133 0.041 Uiso 1 1 calc R A 1
H17B H 0.2260 0.9657 0.2250 0.041 Uiso 1 1 calc R A 1
H17C H 0.1687 0.9204 0.2673 0.041 Uiso 1 1 calc R A 1
C18 C 0.4030(2) 0.85458(12) 0.24498(8) 0.0259(5) Uani 1 1 d . A 1
H18A H 0.4525 0.8128 0.2348 0.039 Uiso 1 1 calc R A 1
H18B H 0.3981 0.8517 0.2804 0.039 Uiso 1 1 calc R A 1
H18C H 0.4554 0.8973 0.2382 0.039 Uiso 1 1 calc R A 1
C19 C -0.1545(2) 0.65442(10) 0.06264(7) 0.0172(4) Uani 1 1 d . A 1
H19A H -0.1979 0.6123 0.0487 0.021 Uiso 1 1 calc R A 1
C20 C -0.19971(19) 0.68633(11) 0.10400(7) 0.0174(4) Uani 1 1 d . A 1
C21 C -0.3029(2) 0.65811(11) 0.13087(7) 0.0201(4) Uani 1 1 d . A 1
H21A H -0.3497 0.6150 0.1206 0.024 Uiso 1 1 calc R A 1
C22 C -0.3358(2) 0.69269(12) 0.17157(7) 0.0223(4) Uani 1 1 d . A 1
H22A H -0.4038 0.6734 0.1901 0.027 Uiso 1 1 calc R A 1
C23 C -0.2673(2) 0.75752(12) 0.18579(7) 0.0217(4) Uani 1 1 d . A 1
H23A H -0.2893 0.7828 0.2137 0.026 Uiso 1 1 calc R A 1
C24 C -0.1681(2) 0.78321(11) 0.15833(7) 0.0187(4) Uani 1 1 d . A 1
H24A H -0.1227 0.8269 0.1678 0.022 Uiso 1 1 calc R A 1
C25 C -0.0192(2) 0.66165(10) -0.00398(7) 0.0160(4) Uani 1 1 d . A 1
C26 C 0.1113(2) 0.62737(10) -0.00772(7) 0.0180(4) Uani 1 1 d . A 1
C27 C 0.1435(2) 0.61090(11) -0.05443(8) 0.0213(4) Uani 1 1 d . A 1
H27A H 0.2327 0.5895 -0.0572 0.026 Uiso 1 1 calc R A 1
C28 C 0.0484(2) 0.62506(11) -0.09681(8) 0.0229(4) Uani 1 1 d . A 1
H28A H 0.0730 0.6145 -0.1284 0.027 Uiso 1 1 calc R A 1
C29 C -0.0828(2) 0.65467(11) -0.09271(7) 0.0210(4) Uani 1 1 d . A 1
H29A H -0.1499 0.6622 -0.1217 0.025 Uiso 1 1 calc R A 1
C30 C -0.1194(2) 0.67389(11) -0.04684(7) 0.0188(4) Uani 1 1 d . A 1
C31 C 0.2066(2) 0.60097(11) 0.03822(7) 0.0196(4) Uani 1 1 d . A 1
H31A H 0.1926 0.6325 0.0664 0.024 Uiso 1 1 calc R A 1
C32 C 0.3664(2) 0.59990(13) 0.03404(9) 0.0282(5) Uani 1 1 d . A 1
H32A H 0.3977 0.6477 0.0270 0.042 Uiso 1 1 calc R A 1
H32B H 0.3828 0.5680 0.0072 0.042 Uiso 1 1 calc R A 1
H32C H 0.4208 0.5833 0.0652 0.042 Uiso 1 1 calc R A 1
C33 C 0.1558(2) 0.52646(11) 0.04942(8) 0.0269(5) Uani 1 1 d . A 1
H33A H 0.0536 0.5278 0.0519 0.040 Uiso 1 1 calc R A 1
H33B H 0.2094 0.5098 0.0807 0.040 Uiso 1 1 calc R A 1
H33C H 0.1719 0.4942 0.0228 0.040 Uiso 1 1 calc R A 1
C34 C -0.2682(2) 0.70443(11) -0.04576(7) 0.0212(4) Uani 1 1 d . A 1
H34A H -0.2700 0.7253 -0.0123 0.025 Uiso 1 1 calc R A 1
C35 C -0.3069(3) 0.76278(13) -0.08428(8) 0.0293(5) Uani 1 1 d . A 1
H35A H -0.2349 0.8004 -0.0791 0.044 Uiso 1 1 calc R A 1
H35B H -0.4009 0.7823 -0.0809 0.044 Uiso 1 1 calc R A 1
H35C H -0.3096 0.7430 -0.1175 0.044 Uiso 1 1 calc R A 1
C36 C -0.3812(2) 0.64558(14) -0.05388(9) 0.0306(5) Uani 1 1 d . A 1
H36A H -0.3566 0.6084 -0.0291 0.046 Uiso 1 1 calc R A 1
H36B H -0.3838 0.6256 -0.0870 0.046 Uiso 1 1 calc R A 1
H36C H -0.4751 0.6652 -0.0506 0.046 Uiso 1 1 calc R A 1
C37 C -0.0716(2) 0.91820(11) 0.05544(7) 0.0183(4) Uani 1 1 d . A 1
C38 C -0.2177(2) 1.00112(12) 0.00050(8) 0.0276(5) Uani 1 1 d . A 1
H38A H -0.2445 0.9579 -0.0184 0.041 Uiso 1 1 calc R A 1
H38B H -0.1751 1.0348 -0.0203 0.041 Uiso 1 1 calc R A 1
H38C H -0.3030 1.0222 0.0109 0.041 Uiso 1 1 calc R A 1
C39 C -0.0651(2) 1.04442(11) 0.07517(8) 0.0269(5) Uani 1 1 d . A 1
H39A H 0.0041 1.0286 0.1033 0.040 Uiso 1 1 calc R A 1
H39B H -0.1470 1.0664 0.0872 0.040 Uiso 1 1 calc R A 1
H39C H -0.0197 1.0789 0.0558 0.040 Uiso 1 1 calc R A 1
C40 C 0.6452(3) 0.38051(13) 0.16506(9) 0.0338(5) Uani 1 1 d . B 1
H40A H 0.5560 0.3588 0.1728 0.041 Uiso 1 1 calc R B 1
H40B H 0.6764 0.3549 0.1370 0.041 Uiso 1 1 calc R B 1
C41 C 0.6240(3) 0.45825(14) 0.15342(10) 0.0383(6) Uani 1 1 d . B 1
H41A H 0.5282 0.4674 0.1344 0.046 Uiso 1 1 calc R B 1
H41B H 0.6979 0.4762 0.1345 0.046 Uiso 1 1 calc R B 1
C42 C 0.6391(3) 0.49184(14) 0.20480(9) 0.0343(5) Uani 1 1 d . B 1
H42A H 0.6884 0.5381 0.2053 0.041 Uiso 1 1 calc R B 1
H42B H 0.5445 0.4986 0.2154 0.041 Uiso 1 1 calc R B 1
C43 C 0.7278(3) 0.43882(16) 0.23749(9) 0.0416(6) Uani 1 1 d . B 1
H43A H 0.8194 0.4605 0.2525 0.050 Uiso 1 1 calc R B 1
H43B H 0.6758 0.4232 0.2644 0.050 Uiso 1 1 calc R B 1
C50 C 0.4398(7) 0.0125(4) 0.1516(4) 0.061(2) Uani 0.613(7) 1 d P D 1
H50A H 0.4918 0.0211 0.1853 0.073 Uiso 0.613(7) 1 calc PR D 1
H50B H 0.3356 0.0134 0.1525 0.073 Uiso 0.613(7) 1 calc PR D 1
C51 C 0.4833(5) 0.0662(2) 0.1138(2) 0.0425(14) Uani 0.613(7) 1 d PD D 1
H51A H 0.4004 0.0775 0.0883 0.051 Uiso 0.613(7) 1 calc PR D 1
H51B H 0.5185 0.1106 0.1306 0.051 Uiso 0.613(7) 1 calc PR D 1
O3 O 0.5929(5) 0.03351(18) 0.09190(15) 0.0646(15) Uani 0.613(7) 1 d P D 1
C48 C 0.6041(7) -0.0376(3) 0.1055(2) 0.0385(12) Uani 0.613(7) 1 d P D 1
H48A H 0.6953 -0.0461 0.1277 0.046 Uiso 0.613(7) 1 calc PR D 1
H48B H 0.6022 -0.0677 0.0758 0.046 Uiso 0.613(7) 1 calc PR D 1
C44 C -0.1984(14) 1.1235(7) 0.1935(5) 0.042(3) Uani 0.620(6) 1 d P C 1
H44A H -0.2423 1.0760 0.1884 0.050 Uiso 0.620(6) 1 calc PR C 1
H44B H -0.2334 1.1460 0.2220 0.050 Uiso 0.620(6) 1 calc PR C 1
C46 C -0.0081(12) 1.1856(6) 0.1684(4) 0.094(6) Uani 0.620(6) 1 d P C 1
H46A H 0.0607 1.2185 0.1874 0.113 Uiso 0.620(6) 1 calc PR C 1
H46B H 0.0322 1.1695 0.1390 0.113 Uiso 0.620(6) 1 calc PR C 1
C45 C -0.0367(5) 1.1172(3) 0.20309(18) 0.0472(14) Uani 0.620(6) 1 d P C 1
H45A H -0.0019 1.0722 0.1908 0.057 Uiso 0.620(6) 1 calc PR C 1
H45B H 0.0033 1.1240 0.2383 0.057 Uiso 0.620(6) 1 calc PR C 1
C47 C -0.1274(6) 1.2165(2) 0.15529(18) 0.0402(11) Uani 0.620(6) 1 d P C 1
H47A H -0.1275 1.2407 0.1232 0.048 Uiso 0.620(6) 1 calc PR C 1
H47B H -0.1440 1.2523 0.1802 0.048 Uiso 0.620(6) 1 calc PR C 1
C47A C 0.0518(8) 1.1482(4) 0.2011(3) 0.0389(19) Uiso 0.380(6) 1 d PD C 2
H47C H 0.1273 1.1747 0.2225 0.047 Uiso 0.380(6) 1 calc PR C 2
H47D H 0.0973 1.1052 0.1898 0.047 Uiso 0.380(6) 1 calc PR C 2
O2A O -0.0460(6) 1.1264(3) 0.2303(2) 0.0441(16) Uiso 0.380(6) 1 d P C 2
C44A C -0.1786(11) 1.1942(6) 0.1720(4) 0.055(2) Uiso 0.380(6) 1 d PD C 2
H44C H -0.1965 1.2359 0.1921 0.066 Uiso 0.380(6) 1 calc PR C 2
H44D H -0.2445 1.1943 0.1403 0.066 Uiso 0.380(6) 1 calc PR C 2
C45A C -0.181(3) 1.1242(13) 0.2003(8) 0.043(6) Uiso 0.380(6) 1 d P C 2
H45C H -0.2596 1.1230 0.2204 0.052 Uiso 0.380(6) 1 calc PR C 2
H45D H -0.1895 1.0830 0.1777 0.052 Uiso 0.380(6) 1 calc PR C 2
C46A C 0.0126(14) 1.1852(8) 0.1639(5) 0.041(3) Uiso 0.380(6) 1 d P C 2
H46C H 0.0240 1.1605 0.1329 0.049 Uiso 0.380(6) 1 calc PR C 2
H46D H 0.0625 1.2313 0.1655 0.049 Uiso 0.380(6) 1 calc PR C 2
C48A C 0.4027(8) 0.0500(4) 0.1361(2) 0.0367(19) Uiso 0.387(7) 1 d PD D 2
H48C H 0.4000 0.0966 0.1523 0.044 Uiso 0.387(7) 1 calc PR D 2
H48D H 0.3043 0.0359 0.1219 0.044 Uiso 0.387(7) 1 calc PR D 2
C51A C 0.4792(15) -0.0627(6) 0.1349(4) 0.049(4) Uiso 0.387(7) 1 d PD D 2
H51C H 0.3837 -0.0811 0.1211 0.059 Uiso 0.387(7) 1 calc PR D 2
H51D H 0.5386 -0.1017 0.1511 0.059 Uiso 0.387(7) 1 calc PR D 2
C49A C 0.5018(9) 0.0514(4) 0.0963(3) 0.031(2) Uiso 0.387(7) 1 d PD D 2
H49C H 0.4490 0.0660 0.0639 0.038 Uiso 0.387(7) 1 calc PR D 2
H49D H 0.5834 0.0839 0.1057 0.038 Uiso 0.387(7) 1 calc PR D 2
O3A O 0.4688(8) -0.0023(4) 0.1699(2) 0.044(2) Uiso 0.387(7) 1 d PD D 2
C50A C 0.5525(12) -0.0255(5) 0.0949(4) 0.058(4) Uiso 0.387(7) 1 d PD D 2
H50C H 0.6579 -0.0286 0.1030 0.069 Uiso 0.387(7) 1 calc PR D 2
H50D H 0.5219 -0.0468 0.0620 0.069 Uiso 0.387(7) 1 calc PR D 2

loop_
_atom_site_aniso_label
_atom_site_aniso_U_11
_atom_site_aniso_U_22
_atom_site_aniso_U_33
_atom_site_aniso_U_23
_atom_site_aniso_U_13
_atom_site_aniso_U_12
Al3 0.0139(3) 0.0129(3) 0.0162(3) -0.0001(2) 0.0039(2) 0.0000(2)
S1 0.0206(2) 0.0143(2) 0.0196(2) 0.00030(17) 0.00225(17) 0.00107(18)
S2 0.0181(2) 0.0160(2) 0.0204(2) 0.00039(17) 0.00244(17) 0.00122(17)
O1 0.0468(10) 0.0430(11) 0.0432(10) -0.0008(9) -0.0035(8) 0.0144(9)
O2 0.0388(16) 0.0315(17) 0.0333(15) 0.0041(12) 0.0000(12) -0.0042(13)
C49 0.100(6) 0.011(2) 0.090(6) -0.006(2) 0.077(5) -0.010(2)
N1 0.0168(7) 0.0139(8) 0.0157(8) 0.0003(6) 0.0035(6) -0.0002(6)
N2 0.0147(7) 0.0128(8) 0.0194(8) 0.0004(6) 0.0044(6) 0.0004(6)
N3 0.0170(7) 0.0151(8) 0.0171(8) -0.0008(6) 0.0039(6) 0.0010(6)
N4 0.0139(7) 0.0162(8) 0.0187(8) 0.0019(6) 0.0032(6) 0.0011(6)
N5 0.0269(9) 0.0157(8) 0.0234(8) 0.0015(7) 0.0063(7) 0.0039(7)
C1 0.0160(8) 0.0142(9) 0.0206(9) -0.0007(7) 0.0020(7) 0.0010(7)
C2 0.0180(9) 0.0125(9) 0.0194(9) -0.0013(7) 0.0039(7) -0.0001(7)
C3 0.0184(9) 0.0179(10) 0.0231(10) -0.0006(8) 0.0041(7) 0.0007(8)
C4 0.0202(9) 0.0183(10) 0.0268(10) -0.0006(8) 0.0096(8) -0.0013(8)
C5 0.0252(10) 0.0194(10) 0.0202(9) 0.0014(8) 0.0077(7) 0.0016(8)
C6 0.0236(9) 0.0139(9) 0.0189(9) 0.0009(7) 0.0050(7) 0.0011(8)
C7 0.0136(8) 0.0191(10) 0.0167(9) 0.0030(7) 0.0016(7) 0.0016(7)
C8 0.0158(8) 0.0190(10) 0.0203(9) 0.0033(8) -0.0001(7) 0.0009(8)
C9 0.0255(10) 0.0239(11) 0.0225(10) 0.0054(8) 0.0041(8) -0.0051(8)
C10 0.0308(11) 0.0347(13) 0.0176(10) 0.0019(9) 0.0071(8) -0.0053(9)
C11 0.0246(10) 0.0277(11) 0.0178(10) -0.0039(8) 0.0037(8) -0.0022(9)
C12 0.0164(8) 0.0197(10) 0.0196(9) 0.0003(8) 0.0026(7) 0.0023(8)
C13 0.0230(9) 0.0151(10) 0.0220(9) 0.0022(8) 0.0020(7) -0.0009(8)
C14 0.0244(10) 0.0205(11) 0.0307(11) 0.0010(9) 0.0008(8) 0.0023(8)
C15 0.0291(10) 0.0208(11) 0.0317(11) 0.0021(9) 0.0047(8) -0.0041(9)
C16 0.0217(9) 0.0191(10) 0.0196(9) -0.0026(8) 0.0031(7) -0.0004(8)
C17 0.0339(11) 0.0220(11) 0.0269(11) -0.0057(9) 0.0060(8) 0.0027(9)
C18 0.0236(10) 0.0273(12) 0.0256(10) -0.0022(9) 0.0002(8) -0.0049(9)
C19 0.0171(9) 0.0150(9) 0.0191(9) 0.0003(7) 0.0015(7) -0.0016(7)
C20 0.0150(8) 0.0170(10) 0.0195(9) 0.0031(8) 0.0009(7) 0.0012(7)
C21 0.0178(9) 0.0206(10) 0.0216(9) 0.0043(8) 0.0023(7) -0.0009(8)
C22 0.0175(9) 0.0271(11) 0.0233(10) 0.0076(8) 0.0062(7) 0.0003(8)
C23 0.0209(9) 0.0268(11) 0.0185(9) 0.0013(8) 0.0068(7) 0.0044(8)
C24 0.0188(9) 0.0184(10) 0.0190(9) -0.0006(8) 0.0032(7) 0.0029(8)
C25 0.0195(9) 0.0114(9) 0.0183(9) -0.0021(7) 0.0062(7) -0.0035(7)
C26 0.0198(9) 0.0117(9) 0.0233(9) -0.0006(8) 0.0054(7) -0.0017(7)
C27 0.0222(9) 0.0163(10) 0.0271(10) -0.0013(8) 0.0096(8) 0.0012(8)
C28 0.0320(11) 0.0174(10) 0.0216(10) -0.0028(8) 0.0119(8) -0.0021(8)
C29 0.0252(10) 0.0185(10) 0.0194(9) -0.0001(8) 0.0035(8) -0.0016(8)
C30 0.0204(9) 0.0152(9) 0.0210(9) -0.0012(8) 0.0041(7) -0.0020(8)
C31 0.0183(9) 0.0156(10) 0.0246(10) -0.0037(8) 0.0020(7) 0.0010(8)
C32 0.0206(10) 0.0295(12) 0.0342(11) -0.0054(10) 0.0036(8) 0.0025(9)
C33 0.0307(11) 0.0183(11) 0.0295(11) 0.0021(9) -0.0028(8) -0.0008(9)
C34 0.0208(9) 0.0229(11) 0.0190(9) -0.0025(8) 0.0002(7) 0.0037(8)
C35 0.0341(11) 0.0331(13) 0.0201(10) -0.0003(9) 0.0018(8) 0.0114(10)
C36 0.0197(10) 0.0383(14) 0.0332(12) -0.0080(10) 0.0020(8) -0.0012(10)
C37 0.0200(9) 0.0168(10) 0.0199(9) 0.0013(8) 0.0092(7) 0.0004(8)
C38 0.0341(11) 0.0224(11) 0.0264(11) 0.0043(9) 0.0044(9) 0.0091(9)
C39 0.0349(11) 0.0159(10) 0.0307(11) 0.0003(9) 0.0072(9) 0.0025(9)
C40 0.0279(11) 0.0329(13) 0.0408(13) 0.0012(11) 0.0062(10) -0.0040(10)
C41 0.0398(13) 0.0302(13) 0.0429(14) 0.0009(11) 0.0004(11) -0.0001(11)
C42 0.0301(11) 0.0333(13) 0.0420(13) 0.0001(11) 0.0140(10) -0.0004(10)
C43 0.0366(13) 0.0549(17) 0.0340(13) -0.0007(12) 0.0077(10) 0.0112(12)
C50 0.044(3) 0.043(4) 0.099(6) -0.042(5) 0.028(4) -0.001(3)
C51 0.046(3) 0.024(2) 0.057(3) -0.009(2) 0.004(2) 0.0083(19)
O3 0.097(3) 0.0291(19) 0.082(3) 0.0053(17) 0.059(2) -0.0028(19)
C48 0.042(3) 0.031(2) 0.047(3) 0.002(2) 0.023(2) -0.005(2)
C44 0.032(4) 0.059(5) 0.035(4) 0.016(3) 0.003(3) -0.003(3)
C46 0.099(8) 0.116(8) 0.084(6) -0.076(6) 0.069(6) -0.091(7)
C45 0.048(3) 0.059(3) 0.032(3) -0.019(2) -0.0049(19) 0.022(2)
C47 0.046(3) 0.032(2) 0.043(2) -0.0042(18) 0.005(2) -0.014(2)

loop_
_atom_type_symbol
_atom_type_description
_atom_type_scat_dispersion_real
_atom_type_scat_dispersion_imag
_atom_type_scat_source
C C 0.0181 0.0091 'International Tables Vol C Tables 4.2.6.8 and 6.1.1.4'
H H 0.0000 0.0000 'International Tables Vol C Tables 4.2.6.8 and 6.1.1.4'
N N 0.0311 0.0180 'International Tables Vol C Tables 4.2.6.8 and 6.1.1.4'
Al Al 0.2130 0.2455 'International Tables Vol C Tables 4.2.6.8 and 6.1.1.4'
S S 0.3331 0.5567 'International Tables Vol C Tables 4.2.6.8 and 6.1.1.4'
O O 0.0492 0.0322 'International Tables Vol C Tables 4.2.6.8 and 6.1.1.4'

loop_
_geom_angle_atom_site_label_1
_geom_angle_atom_site_label_2
_geom_angle_atom_site_label_3
_geom_angle
N3 Al3 N2 94.55(7)
N3 Al3 N4 81.90(7)
N2 Al3 N4 170.67(7)
N3 Al3 N1 110.01(7)
N2 Al3 N1 81.66(7)
N4 Al3 N1 91.41(7)
N3 Al3 S2 90.42(5)
N2 Al3 S2 95.23(5)
N4 Al3 S2 93.42(5)
N1 Al3 S2 159.48(5)
N3 Al3 S1 161.18(5)
N2 Al3 S1 90.68(5)
N4 Al3 S1 95.41(5)
N1 Al3 S1 88.63(5)
S2 Al3 S1 71.08(2)
C37 S1 Al3 86.82(7)
C37 S2 Al3 86.82(7)
C40 O1 C43 106.96(19)
C44 O2 C47 103.5(7)
C48 C49 C50 106.3(5)
C48 C49 H49A 110.5
C50 C49 H49A 110.5
C48 C49 H49B 110.5
C50 C49 H49B 110.5
H49A C49 H49B 108.7
C1 N1 C7 119.40(16)
C1 N1 Al3 112.07(13)
C7 N1 Al3 126.80(12)
C6 N2 C2 118.30(16)
C6 N2 Al3 129.00(13)
C2 N2 Al3 112.49(12)
C19 N3 C25 117.77(16)
C19 N3 Al3 112.92(13)
C25 N3 Al3 128.15(12)
C24 N4 C20 118.67(16)
C24 N4 Al3 128.41(14)
C20 N4 Al3 112.59(12)
C37 N5 C39 122.78(18)
C37 N5 C38 122.63(18)
C39 N5 C38 114.54(17)
N1 C1 C2 117.89(17)
N1 C1 H1A 121.1
C2 C1 H1A 121.1
N2 C2 C1 114.75(16)
N2 C2 C3 120.42(17)
C1 C2 C3 124.83(18)
C4 C3 C2 119.83(18)
C4 C3 H3A 120.1
C2 C3 H3A 120.1
C3 C4 C5 119.20(18)
C3 C4 H4A 120.4
C5 C4 H4A 120.4
C6 C5 C4 118.82(18)
C6 C5 H5A 120.6
C4 C5 H5A 120.6
N2 C6 C5 123.34(19)
N2 C6 H6A 118.3
C5 C6 H6A 118.3
C12 C7 C8 120.07(17)
C12 C7 N1 121.38(17)
C8 C7 N1 118.47(17)
C9 C8 C7 118.93(19)
C9 C8 C13 120.74(18)
C7 C8 C13 119.99(17)
C10 C9 C8 121.1(2)
C10 C9 H9A 119.4
C8 C9 H9A 119.4
C11 C10 C9 119.15(19)
C11 C10 H10A 120.4
C9 C10 H10A 120.4
C10 C11 C12 122.0(2)
C10 C11 H11A 119.0
C12 C11 H11A 119.0
C11 C12 C7 118.11(19)
C11 C12 C16 118.05(18)
C7 C12 C16 123.78(17)
C8 C13 C15 114.43(17)
C8 C13 C14 107.50(16)
C15 C13 C14 109.80(17)
C8 C13 H13A 108.3
C15 C13 H13A 108.3
C14 C13 H13A 108.3
C13 C14 H14A 109.5
C13 C14 H14B 109.5
H14A C14 H14B 109.5
C13 C14 H14C 109.5
H14A C14 H14C 109.5
H14B C14 H14C 109.5
C13 C15 H15A 109.5
C13 C15 H15B 109.5
H15A C15 H15B 109.5
C13 C15 H15C 109.5
H15A C15 H15C 109.5
H15B C15 H15C 109.5
C12 C16 C17 113.49(17)
C12 C16 C18 109.31(17)
C17 C16 C18 109.44(17)
C12 C16 H16A 108.2
C17 C16 H16A 108.2
C18 C16 H16A 108.2
C16 C17 H17A 109.5
C16 C17 H17B 109.5
H17A C17 H17B 109.5
C16 C17 H17C 109.5
H17A C17 H17C 109.5
H17B C17 H17C 109.5
C16 C18 H18A 109.5
C16 C18 H18B 109.5
H18A C18 H18B 109.5
C16 C18 H18C 109.5
H18A C18 H18C 109.5
H18B C18 H18C 109.5
N3 C19 C20 117.61(18)
N3 C19 H19A 121.2
C20 C19 H19A 121.2
N4 C20 C19 114.72(17)
N4 C20 C21 120.11(18)
C19 C20 C21 125.14(19)
C22 C21 C20 120.22(19)
C22 C21 H21A 119.9
C20 C21 H21A 119.9
C21 C22 C23 119.23(18)
C21 C22 H22A 120.4
C23 C22 H22A 120.4
C24 C23 C22 118.53(18)
C24 C23 H23A 120.7
C22 C23 H23A 120.7
N4 C24 C23 123.22(19)
N4 C24 H24A 118.4
C23 C24 H24A 118.4
C30 C25 C26 120.01(17)
C30 C25 N3 120.38(17)
C26 C25 N3 119.59(17)
C27 C26 C25 118.92(18)
C27 C26 C31 120.13(17)
C25 C26 C31 120.54(17)
C28 C27 C26 121.45(18)
C28 C27 H27A 119.3
C26 C27 H27A 119.3
C29 C28 C27 119.29(18)
C29 C28 H28A 120.4
C27 C28 H28A 120.4
C28 C29 C30 121.67(19)
C28 C29 H29A 119.2
C30 C29 H29A 119.2
C29 C30 C25 118.49(18)
C29 C30 C34 117.99(17)
C25 C30 C34 123.48(17)
C26 C31 C32 114.34(17)
C26 C31 C33 107.62(16)
C32 C31 C33 110.18(17)
C26 C31 H31A 108.2
C32 C31 H31A 108.2
C33 C31 H31A 108.2
C31 C32 H32A 109.5
C31 C32 H32B 109.5
H32A C32 H32B 109.5
C31 C32 H32C 109.5
H32A C32 H32C 109.5
H32B C32 H32C 109.5
C31 C33 H33A 109.5
C31 C33 H33B 109.5
H33A C33 H33B 109.5
C31 C33 H33C 109.5
H33A C33 H33C 109.5
H33B C33 H33C 109.5
C30 C34 C35 112.62(17)
C30 C34 C36 110.31(17)
C35 C34 C36 109.47(18)
C30 C34 H34A 108.1
C35 C34 H34A 108.1
C36 C34 H34A 108.1
C34 C35 H35A 109.5
C34 C35 H35B 109.5
H35A C35 H35B 109.5
C34 C35 H35C 109.5
H35A C35 H35C 109.5
H35B C35 H35C 109.5
C34 C36 H36A 109.5
C34 C36 H36B 109.5
H36A C36 H36B 109.5
C34 C36 H36C 109.5
H36A C36 H36C 109.5
H36B C36 H36C 109.5
N5 C37 S1 122.34(16)
N5 C37 S2 122.37(15)
S1 C37 S2 115.28(12)
N5 C38 H38A 109.5
N5 C38 H38B 109.5
H38A C38 H38B 109.5
N5 C38 H38C 109.5
H38A C38 H38C 109.5
H38B C38 H38C 109.5
N5 C39 H39A 109.5
N5 C39 H39B 109.5
H39A C39 H39B 109.5
N5 C39 H39C 109.5
H39A C39 H39C 109.5
H39B C39 H39C 109.5
O1 C40 C41 103.8(2)
O1 C40 H40A 111.0
C41 C40 H40A 111.0
O1 C40 H40B 111.0
C41 C40 H40B 111.0
H40A C40 H40B 109.0
C40 C41 C42 102.7(2)
C40 C41 H41A 111.2
C42 C41 H41A 111.2
C40 C41 H41B 111.2
C42 C41 H41B 111.2
H41A C41 H41B 109.1
C43 C42 C41 103.6(2)
C43 C42 H42A 111.0
C41 C42 H42A 111.0
C43 C42 H42B 111.0
C41 C42 H42B 111.0
H42A C42 H42B 109.0
O1 C43 C42 107.7(2)
O1 C43 H43A 110.2
C42 C43 H43A 110.2
O1 C43 H43B 110.2
C42 C43 H43B 110.2
H43A C43 H43B 108.5
C49 C50 C51 100.6(5)
C49 C50 H50A 111.7
C51 C50 H50A 111.7
C49 C50 H50B 111.7
C51 C50 H50B 111.7
H50A C50 H50B 109.4
O3 C51 C50 106.3(4)
O3 C51 H51A 110.5
C50 C51 H51A 110.5
O3 C51 H51B 110.5
C50 C51 H51B 110.5
H51A C51 H51B 108.7
C48 O3 C51 109.8(3)
O3 C48 C49 108.1(5)
O3 C48 H48A 110.1
C49 C48 H48A 110.1
O3 C48 H48B 110.1
C49 C48 H48B 110.1
H48A C48 H48B 108.4
O2 C44 C45 107.8(8)
O2 C44 H44A 110.1
C45 C44 H44A 110.1
O2 C44 H44B 110.1
C45 C44 H44B 110.1
H44A C44 H44B 108.5
C47 C46 C45 107.9(6)
C47 C46 H46A 110.1
C45 C46 H46A 110.1
C47 C46 H46B 110.1
C45 C46 H46B 110.1
H46A C46 H46B 108.4
C44 C45 C46 95.0(7)
C44 C45 H45A 112.7
C46 C45 H45A 112.7
C44 C45 H45B 112.7
C46 C45 H45B 112.7
H45A C45 H45B 110.2
C46 C47 O2 107.8(5)
C46 C47 H47A 110.2
O2 C47 H47A 110.2
C46 C47 H47B 110.2
O2 C47 H47B 110.2
H47A C47 H47B 108.5
C46A C47A O2A 120.0(9)
C46A C47A H47C 107.3
O2A C47A H47C 107.3
C46A C47A H47D 107.3
O2A C47A H47D 107.3
H47C C47A H47D 106.9
C47A O2A C45A 107.6(12)
C45A C44A C46A 94.0(11)
C45A C44A H44C 112.9
C46A C44A H44C 112.9
C45A C44A H44D 112.9
C46A C44A H44D 112.9
H44C C44A H44D 110.4
O2A C45A C44A 100.7(16)
O2A C45A H45C 111.6
C44A C45A H45C 111.6
O2A C45A H45D 111.6
C44A C45A H45D 111.6
H45C C45A H45D 109.4
C47A C46A C44A 97.4(10)
C47A C46A H46C 112.3
C44A C46A H46C 112.3
C47A C46A H46D 112.3
C44A C46A H46D 112.3
H46C C46A H46D 109.9
O3A C48A C49A 102.5(6)
O3A C48A H48C 111.3
C49A C48A H48C 111.3
O3A C48A H48D 111.3
C49A C48A H48D 111.3
H48C C48A H48D 109.2
O3A C51A C50A 100.7(8)
O3A C51A H51C 111.6
C50A C51A H51C 111.6
O3A C51A H51D 111.6
C50A C51A H51D 111.6
H51C C51A H51D 109.4
C50A C49A C48A 103.1(6)
C50A C49A H49C 111.1
C48A C49A H49C 111.1
C50A C49A H49D 111.1
C48A C49A H49D 111.1
H49C C49A H49D 109.1
C48A O3A C51A 100.2(7)
C49A C50A C51A 103.8(7)
C49A C50A H50C 111.0
C51A C50A H50C 111.0
C49A C50A H50D 111.0
C51A C50A H50D 111.0
H50C C50A H50D 109.0

loop_
_geom_bond_atom_site_label_1
_geom_bond_atom_site_label_2
_geom_bond_distance
Al3 N3 1.9839(17)
Al3 N2 1.9916(16)
Al3 N4 1.9954(16)
Al3 N1 2.0020(17)
Al3 S2 2.4956(7)
Al3 S1 2.4974(7)
S1 C37 1.716(2)
S2 C37 1.719(2)
O1 C40 1.426(3)
O1 C43 1.436(3)
O2 C44 1.399(12)
O2 C47 1.405(6)
C49 C48 1.446(8)
C49 C50 1.484(8)
C49 H49A 0.9900
C49 H49B 0.9900
N1 C1 1.342(2)
N1 C7 1.437(2)
N2 C6 1.354(3)
N2 C2 1.384(2)
N3 C19 1.345(2)
N3 C25 1.440(2)
N4 C24 1.351(3)
N4 C20 1.381(3)
N5 C37 1.328(3)
N5 C39 1.457(3)
N5 C38 1.464(3)
C1 C2 1.403(3)
C1 H1A 0.9500
C2 C3 1.417(3)
C3 C4 1.371(3)
C3 H3A 0.9500
C4 C5 1.413(3)
C4 H4A 0.9500
C5 C6 1.372(3)
C5 H5A 0.9500
C6 H6A 0.9500
C7 C12 1.410(3)
C7 C8 1.411(3)
C8 C9 1.392(3)
C8 C13 1.515(3)
C9 C10 1.388(3)
C9 H9A 0.9500
C10 C11 1.377(3)
C10 H10A 0.9500
C11 C12 1.398(3)
C11 H11A 0.9500
C12 C16 1.521(3)
C13 C15 1.528(3)
C13 C14 1.545(3)
C13 H13A 1.0000
C14 H14A 0.9800
C14 H14B 0.9800
C14 H14C 0.9800
C15 H15A 0.9800
C15 H15B 0.9800
C15 H15C 0.9800
C16 C17 1.533(3)
C16 C18 1.539(3)
C16 H16A 1.0000
C17 H17A 0.9800
C17 H17B 0.9800
C17 H17C 0.9800
C18 H18A 0.9800
C18 H18B 0.9800
C18 H18C 0.9800
C19 C20 1.405(3)
C19 H19A 0.9500
C20 C21 1.413(3)
C21 C22 1.367(3)
C21 H21A 0.9500
C22 C23 1.413(3)
C22 H22A 0.9500
C23 C24 1.377(3)
C23 H23A 0.9500
C24 H24A 0.9500
C25 C30 1.412(3)
C25 C26 1.412(3)
C26 C27 1.394(3)
C26 C31 1.517(3)
C27 C28 1.383(3)
C27 H27A 0.9500
C28 C29 1.382(3)
C28 H28A 0.9500
C29 C30 1.400(3)
C29 H29A 0.9500
C30 C34 1.526(3)
C31 C32 1.534(3)
C31 C33 1.535(3)
C31 H31A 1.0000
C32 H32A 0.9800
C32 H32B 0.9800
C32 H32C 0.9800
C33 H33A 0.9800
C33 H33B 0.9800
C33 H33C 0.9800
C34 C35 1.532(3)
C34 C36 1.536(3)
C34 H34A 1.0000
C35 H35A 0.9800
C35 H35B 0.9800
C35 H35C 0.9800
C36 H36A 0.9800
C36 H36B 0.9800
C36 H36C 0.9800
C38 H38A 0.9800
C38 H38B 0.9800
C38 H38C 0.9800
C39 H39A 0.9800
C39 H39B 0.9800
C39 H39C 0.9800
C40 C41 1.511(4)
C40 H40A 0.9900
C40 H40B 0.9900
C41 C42 1.530(4)
C41 H41A 0.9900
C41 H41B 0.9900
C42 C43 1.511(4)
C42 H42A 0.9900
C42 H42B 0.9900
C43 H43A 0.9900
C43 H43B 0.9900
C50 C51 1.551(10)
C50 H50A 0.9900
C50 H50B 0.9900
C51 O3 1.416(6)
C51 H51A 0.9900
C51 H51B 0.9900
O3 C48 1.395(6)
C48 H48A 0.9900
C48 H48B 0.9900
C44 C45 1.518(14)
C44 H44A 0.9900
C44 H44B 0.9900
C46 C47 1.274(15)
C46 C45 1.649(13)
C46 H46A 0.9900
C46 H46B 0.9900
C45 H45A 0.9900
C45 H45B 0.9900
C47 H47A 0.9900
C47 H47B 0.9900
C47A C46A 1.243(16)
C47A O2A 1.373(10)
C47A H47C 0.9900
C47A H47D 0.9900
O2A C45A 1.41(2)
C44A C45A 1.54(3)
C44A C46A 1.864(17)
C44A H44C 0.9900
C44A H44D 0.9900
C45A H45C 0.9900
C45A H45D 0.9900
C46A H46C 0.9900
C46A H46D 0.9900
C48A O3A 1.432(9)
C48A C49A 1.541(7)
C48A H48C 0.9900
C48A H48D 0.9900
C51A O3A 1.503(13)
C51A C50A 1.551(9)
C51A H51C 0.9900
C51A H51D 0.9900
C49A C50A 1.532(8)
C49A H49C 0.9900
C49A H49D 0.9900
C50A H50C 0.9900
C50A H50D 0.9900

loop_
_geom_torsion_atom_site_label_1
_geom_torsion_atom_site_label_2
_geom_torsion_atom_site_label_3
_geom_torsion_atom_site_label_4
_geom_torsion
N3 Al3 S1 C37 -11.09(17)
N2 Al3 S1 C37 95.22(8)
N4 Al3 S1 C37 -91.85(8)
N1 Al3 S1 C37 176.86(8)
S2 Al3 S1 C37 -0.08(6)
N3 Al3 S2 C37 176.55(8)
N2 Al3 S2 C37 -88.84(8)
N4 Al3 S2 C37 94.63(8)
N1 Al3 S2 C37 -8.66(16)
S1 Al3 S2 C37 0.08(6)
N3 Al3 N1 C1 101.08(14)
N2 Al3 N1 C1 9.25(13)
N4 Al3 N1 C1 -177.02(14)
S2 Al3 N1 C1 -73.4(2)
S1 Al3 N1 C1 -81.64(13)
N3 Al3 N1 C7 -94.16(16)
N2 Al3 N1 C7 174.01(17)
N4 Al3 N1 C7 -12.26(16)
S2 Al3 N1 C7 91.4(2)
S1 Al3 N1 C7 83.12(15)
N3 Al3 N2 C6 66.78(17)
N4 Al3 N2 C6 134.0(4)
N1 Al3 N2 C6 176.36(17)
S2 Al3 N2 C6 -24.07(17)
S1 Al3 N2 C6 -95.13(16)
N3 Al3 N2 C2 -118.55(13)
N4 Al3 N2 C2 -51.3(5)
N1 Al3 N2 C2 -8.96(13)
S2 Al3 N2 C2 150.61(12)
S1 Al3 N2 C2 79.55(13)
N2 Al3 N3 C19 168.67(13)
N4 Al3 N3 C19 -2.65(13)
N1 Al3 N3 C19 85.89(14)
S2 Al3 N3 C19 -96.05(13)
S1 Al3 N3 C19 -85.6(2)
N2 Al3 N3 C25 -24.09(16)
N4 Al3 N3 C25 164.59(16)
N1 Al3 N3 C25 -106.86(16)
S2 Al3 N3 C25 71.20(15)
S1 Al3 N3 C25 81.6(2)
N3 Al3 N4 C24 177.61(17)
N2 Al3 N4 C24 109.4(4)
N1 Al3 N4 C24 67.60(17)
S2 Al3 N4 C24 -92.45(16)
S1 Al3 N4 C24 -21.15(17)
N3 Al3 N4 C20 4.40(13)
N2 Al3 N4 C20 -63.8(5)
N1 Al3 N4 C20 -105.61(13)
S2 Al3 N4 C20 94.33(12)
S1 Al3 N4 C20 165.63(12)
C7 N1 C1 C2 -174.13(17)
Al3 N1 C1 C2 -8.1(2)
C6 N2 C2 C1 -177.43(17)
Al3 N2 C2 C1 7.3(2)
C6 N2 C2 C3 2.8(3)
Al3 N2 C2 C3 -172.53(15)
N1 C1 C2 N2 0.6(3)
N1 C1 C2 C3 -179.60(18)
N2 C2 C3 C4 -0.9(3)
C1 C2 C3 C4 179.32(19)
C2 C3 C4 C5 -1.8(3)
C3 C4 C5 C6 2.6(3)
C2 N2 C6 C5 -2.0(3)
Al3 N2 C6 C5 172.42(15)
C4 C5 C6 N2 -0.7(3)
C1 N1 C7 C12 67.8(2)
Al3 N1 C7 C12 -96.00(19)
C1 N1 C7 C8 -115.6(2)
Al3 N1 C7 C8 80.7(2)
C12 C7 C8 C9 8.2(3)
N1 C7 C8 C9 -168.52(17)
C12 C7 C8 C13 -165.09(17)
N1 C7 C8 C13 18.2(3)
C7 C8 C9 C10 -2.8(3)
C13 C8 C9 C10 170.45(19)
C8 C9 C10 C11 -3.8(3)
C9 C10 C11 C12 5.2(3)
C10 C11 C12 C7 0.2(3)
C10 C11 C12 C16 -177.06(19)
C8 C7 C12 C11 -6.9(3)
N1 C7 C12 C11 169.72(17)
C8 C7 C12 C16 170.16(17)
N1 C7 C12 C16 -13.2(3)
C9 C8 C13 C15 24.7(3)
C7 C8 C13 C15 -162.16(18)
C9 C8 C13 C14 -97.6(2)
C7 C8 C13 C14 75.6(2)
C11 C12 C16 C17 -48.6(2)
C7 C12 C16 C17 134.3(2)
C11 C12 C16 C18 73.9(2)
C7 C12 C16 C18 -103.2(2)
C25 N3 C19 C20 -168.23(17)
Al3 N3 C19 C20 0.5(2)
C24 N4 C20 C19 -179.33(17)
Al3 N4 C20 C19 -5.4(2)
C24 N4 C20 C21 -0.7(3)
Al3 N4 C20 C21 173.20(14)
N3 C19 C20 N4 3.3(3)
N3 C19 C20 C21 -175.17(18)
N4 C20 C21 C22 -0.4(3)
C19 C20 C21 C22 177.98(19)
C20 C21 C22 C23 1.2(3)
C21 C22 C23 C24 -0.8(3)
C20 N4 C24 C23 1.2(3)
Al3 N4 C24 C23 -171.70(15)
C22 C23 C24 N4 -0.4(3)
C19 N3 C25 C30 67.7(2)
Al3 N3 C25 C30 -99.06(19)
C19 N3 C25 C26 -114.1(2)
Al3 N3 C25 C26 79.2(2)
C30 C25 C26 C27 4.8(3)
N3 C25 C26 C27 -173.48(17)
C30 C25 C26 C31 -167.93(17)
N3 C25 C26 C31 13.8(3)
C25 C26 C27 C28 -2.4(3)
C31 C26 C27 C28 170.34(19)
C26 C27 C28 C29 -1.5(3)
C27 C28 C29 C30 3.1(3)
C28 C29 C30 C25 -0.7(3)
C28 C29 C30 C34 -178.41(19)
C26 C25 C30 C29 -3.2(3)
N3 C25 C30 C29 175.00(17)
C26 C25 C30 C34 174.29(18)
N3 C25 C30 C34 -7.5(3)
C27 C26 C31 C32 36.6(3)
C25 C26 C31 C32 -150.80(18)
C27 C26 C31 C33 -86.1(2)
C25 C26 C31 C33 86.5(2)
C29 C30 C34 C35 -48.0(3)
C25 C30 C34 C35 134.4(2)
C29 C30 C34 C36 74.6(2)
C25 C30 C34 C36 -102.9(2)
C39 N5 C37 S1 -2.0(3)
C38 N5 C37 S1 -179.47(15)
C39 N5 C37 S2 178.63(15)
C38 N5 C37 S2 1.1(3)
Al3 S1 C37 N5 -179.31(16)
Al3 S1 C37 S2 0.12(9)
Al3 S2 C37 N5 179.31(16)
Al3 S2 C37 S1 -0.12(9)
C43 O1 C40 C41 37.8(3)
O1 C40 C41 C42 -38.0(2)
C40 C41 C42 C43 24.0(3)
C40 O1 C43 C42 -22.2(3)
C41 C42 C43 O1 -2.3(3)
C48 C49 C50 C51 29.3(9)
C49 C50 C51 O3 -24.2(8)
C50 C51 O3 C48 10.2(6)
C51 O3 C48 C49 8.9(7)
C50 C49 C48 O3 -25.1(10)
C47 O2 C44 C45 -37.8(9)
O2 C44 C45 C46 18.5(9)
C47 C46 C45 C44 8.0(8)
C45 C46 C47 O2 -31.7(7)
C44 O2 C47 C46 44.5(8)
C46A C47A O2A C45A 26.2(16)
C47A O2A C45A C44A -44.4(15)
C46A C44A C45A O2A 39.9(14)
O2A C47A C46A C44A 2.8(12)
C45A C44A C46A C47A -27.1(13)
O3A C48A C49A C50A 33.2(8)
C49A C48A O3A C51A -52.8(8)
C50A C51A O3A C48A 51.3(10)
C48A C49A C50A C51A -1.1(10)
O3A C51A C50A C49A -29.5(11)
